data_7002081
loop_
_publ_author_name
'Schaub, Thomas'
'Backes, Marc'
'Plietzsch, Oliver'
'Radius, Udo'

_publ_section_title
;
 Facile C--S, S--H, and S--S bond cleavage using a nickel(0) NHC
 complex
;
_journal_issue 35
_journal_name_full 'Dalton Transactions'
_journal_page_first 7071
_journal_paper_doi 10.1039/b907124p
_journal_year 2009
_chemical_formula_sum 'C30 H40 N4 Ni S'
_chemical_formula_weight 547.43
_chemical_name_common (iPr2Im)2(CS-Dibenzothiophenylato)Ni(ii)
_chemical_name_systematic
;
(iPr2Im)2(CS-Dibenzothiophenylato)Ni(II)
;
_space_group_IT_number 14
_symmetry_cell_setting monoclinic
_symmetry_space_group_name_Hall '-P 2ybc'
_symmetry_space_group_name_H-M 'P 1 21/c 1'
_atom_sites_solution_hydrogens geom
_atom_sites_solution_primary direct
_atom_sites_solution_secondary difmap
_cell_angle_alpha 90.00
_cell_angle_beta 95.962(7)
_cell_angle_gamma 90.00
_cell_formula_units_Z 4
_cell_length_a 9.9882(6)
_cell_length_b 14.4104(11)
_cell_length_c 20.4776(12)
_cell_measurement_reflns_used 8000
_cell_measurement_temperature 203(2)
_cell_measurement_theta_max 25.85
_cell_measurement_theta_min 2.15
_cell_volume 2931.5(3)
_computing_cell_refinement 'STOE X-AREA'
_computing_data_collection 'STOE X-AREA'
_computing_data_reduction 'STOE X-RED'
_computing_molecular_graphics 'SHELXL-97 (Sheldrick, 1997)'
_computing_publication_material 'SHELXL-97 (Sheldrick, 1997)'
_computing_structure_refinement 'SHELXL-97 (Sheldrick, 1997)'
_computing_structure_solution 'SHELXS-97 (Sheldrick, 1990)'
_diffrn_ambient_temperature 203(2)
_diffrn_detector_area_resol_mean 6.67
_diffrn_measured_fraction_theta_full 0.914
_diffrn_measured_fraction_theta_max 0.914
_diffrn_measurement_device_type 'STOE IPDS 1'
_diffrn_measurement_method rotation
_diffrn_radiation_monochromator graphite
_diffrn_radiation_source 'fine-focus sealed tube'
_diffrn_radiation_type MoK\a
_diffrn_radiation_wavelength 0.71073
_diffrn_reflns_av_R_equivalents 0.0298
_diffrn_reflns_av_sigmaI/netI 0.0269
_diffrn_reflns_limit_h_max 11
_diffrn_reflns_limit_h_min -11
_diffrn_reflns_limit_k_max 16
_diffrn_reflns_limit_k_min -16
_diffrn_reflns_limit_l_max 23
_diffrn_reflns_limit_l_min -21
_diffrn_reflns_number 13951
_diffrn_reflns_theta_full 24.71
_diffrn_reflns_theta_max 24.71
_diffrn_reflns_theta_min 2.05
_exptl_absorpt_coefficient_mu 0.757
_exptl_absorpt_correction_type none
_exptl_crystal_colour orange
_exptl_crystal_density_diffrn 1.240
_exptl_crystal_density_method 'not measured'
_exptl_crystal_description prism
_exptl_crystal_F_000 1168
_exptl_crystal_size_max 0.30
_exptl_crystal_size_mid 0.20
_exptl_crystal_size_min 0.20
_refine_diff_density_max 0.538
_refine_diff_density_min -0.307
_refine_diff_density_rms 0.059
_refine_ls_extinction_method none
_refine_ls_goodness_of_fit_ref 1.036
_refine_ls_hydrogen_treatment constr
_refine_ls_matrix_type full
_refine_ls_number_parameters 325
_refine_ls_number_reflns 4558
_refine_ls_number_restraints 0
_refine_ls_restrained_S_all 1.036
_refine_ls_R_factor_all 0.0444
_refine_ls_R_factor_gt 0.0345
_refine_ls_shift/su_max 0.001
_refine_ls_shift/su_mean 0.000
_refine_ls_structure_factor_coef Fsqd
_refine_ls_weighting_details 'calc w=1/[\s^2^(Fo^2^)+(0.0697P)^2^+0.2032P] where P=(Fo^2^+2Fc^2^)/3'
_refine_ls_weighting_scheme calc
_refine_ls_wR_factor_gt 0.0935
_refine_ls_wR_factor_ref 0.0991
_reflns_number_gt 3795
_reflns_number_total 4558
_reflns_threshold_expression >2sigma(I)
_cod_data_source_file b907124p.txt
_cod_data_source_block compound5
_cod_original_sg_symbol_H-M P2(1)/c
_cod_database_code 7002081

loop_
_symmetry_equiv_pos_as_xyz
'x, y, z'
'-x, y+1/2, -z+1/2'
'-x, -y, -z'
'x, -y-1/2, z-1/2'

loop_
_atom_site_label
_atom_site_type_symbol
_atom_site_fract_x
_atom_site_fract_y
_atom_site_fract_z
_atom_site_U_iso_or_equiv
_atom_site_adp_type
_atom_site_occupancy
_atom_site_symmetry_multiplicity
_atom_site_calc_flag
_atom_site_refinement_flags
_atom_site_disorder_assembly
_atom_site_disorder_group
S1 S 0.30779(7) 0.80633(4) 0.27896(3) 0.03613(18) Uani 1 1 d . . .
Ni1 Ni 0.21955(3) 0.935005(18) 0.244497(14) 0.02155(12) Uani 1 1 d . . .
C1 C 0.1958(2) 1.06457(15) 0.23438(12) 0.0243(5) Uani 1 1 d . . .
C2 C 0.2150(3) 1.21735(17) 0.25578(15) 0.0482(8) Uani 1 1 d . . .
H2A H 0.2414 1.2721 0.2786 0.058 Uiso 1 1 calc R . .
C3 C 0.1472(3) 1.21100(17) 0.20325(15) 0.0487(8) Uani 1 1 d . . .
H3A H 0.1099 1.2599 0.1769 0.058 Uiso 1 1 calc R . .
C4 C 0.0760(3) 1.07935(17) 0.13292(14) 0.0357(6) Uani 1 1 d . . .
H4A H 0.0682 1.0116 0.1396 0.043 Uiso 1 1 calc R . .
C5 C -0.0640(3) 1.1199(2) 0.12861(18) 0.0576(9) Uani 1 1 d . . .
H5A H -0.1053 1.1043 0.1680 0.086 Uiso 1 1 calc R . .
H5B H -0.1177 1.0946 0.0906 0.086 Uiso 1 1 calc R . .
H5C H -0.0589 1.1868 0.1245 0.086 Uiso 1 1 calc R . .
C6 C 0.1680(3) 1.0958(2) 0.07074(16) 0.0555(9) Uani 1 1 d . . .
H6A H 0.2547 1.0658 0.0804 0.083 Uiso 1 1 calc R . .
H6B H 0.1812 1.1618 0.0646 0.083 Uiso 1 1 calc R . .
H6C H 0.1218 1.0695 0.0310 0.083 Uiso 1 1 calc R . .
C7 C 0.3196(3) 1.10508(17) 0.33130(13) 0.0343(6) Uani 1 1 d . . .
H7A H 0.3281 1.0366 0.3322 0.041 Uiso 1 1 calc R . .
C8 C 0.2434(3) 1.1357(2) 0.39509(15) 0.0490(8) Uani 1 1 d . . .
H8A H 0.1574 1.1041 0.3937 0.074 Uiso 1 1 calc R . .
H8B H 0.2289 1.2022 0.3943 0.074 Uiso 1 1 calc R . .
H8C H 0.2988 1.1188 0.4351 0.074 Uiso 1 1 calc R . .
C9 C 0.4614(3) 1.1458(2) 0.32262(17) 0.0546(9) Uani 1 1 d . . .
H9A H 0.4928 1.1210 0.2829 0.082 Uiso 1 1 calc R . .
H9B H 0.5241 1.1288 0.3601 0.082 Uiso 1 1 calc R . .
H9C H 0.4556 1.2129 0.3195 0.082 Uiso 1 1 calc R . .
C10 C 0.3120(2) 0.90991(15) 0.15905(12) 0.0264(5) Uani 1 1 d . . .
C11 C 0.4650(3) 0.89367(19) 0.07014(14) 0.0417(7) Uani 1 1 d . . .
H11A H 0.5381 0.9019 0.0453 0.050 Uiso 1 1 calc R . .
C12 C 0.3594(3) 0.84008(19) 0.06035(14) 0.0452(7) Uani 1 1 d . . .
H12A H 0.3431 0.7996 0.0244 0.054 Uiso 1 1 calc R . .
C13 C 0.1345(3) 0.80316(17) 0.12484(14) 0.0394(7) Uani 1 1 d . . .
H13A H 0.0939 0.8339 0.1613 0.047 Uiso 1 1 calc R . .
C14 C 0.0546(4) 0.8195(2) 0.06589(19) 0.0705(12) Uani 1 1 d . . .
H14A H 0.0458 0.8858 0.0586 0.106 Uiso 1 1 calc R . .
H14B H -0.0338 0.7925 0.0681 0.106 Uiso 1 1 calc R . .
H14C H 0.0962 0.7914 0.0300 0.106 Uiso 1 1 calc R . .
C15 C 0.1522(3) 0.70107(18) 0.13955(16) 0.0503(8) Uani 1 1 d . . .
H15A H 0.0657 0.6740 0.1462 0.075 Uiso 1 1 calc R . .
H15B H 0.2139 0.6931 0.1789 0.075 Uiso 1 1 calc R . .
H15C H 0.1883 0.6705 0.1030 0.075 Uiso 1 1 calc R . .
C16 C 0.5238(3) 0.99886(18) 0.16282(15) 0.0374(6) Uani 1 1 d . . .
H16A H 0.4805 1.0269 0.1994 0.045 Uiso 1 1 calc R . .
C17 C 0.5717(4) 1.0784(2) 0.1190(2) 0.0689(12) Uani 1 1 d . . .
H17A H 0.4948 1.1151 0.1016 0.103 Uiso 1 1 calc R . .
H17B H 0.6148 1.0518 0.0830 0.103 Uiso 1 1 calc R . .
H17C H 0.6354 1.1177 0.1451 0.103 Uiso 1 1 calc R . .
C18 C 0.6369(4) 0.9470(3) 0.1892(2) 0.0845(15) Uani 1 1 d . . .
H18A H 0.6077 0.8978 0.2168 0.127 Uiso 1 1 calc R . .
H18B H 0.6991 0.9874 0.2153 0.127 Uiso 1 1 calc R . .
H18C H 0.6813 0.9202 0.1538 0.127 Uiso 1 1 calc R . .
C19 C 0.0860(2) 0.93534(13) 0.31909(12) 0.0251(5) Uani 1 1 d . . .
C20 C -0.0462(2) 0.95648(16) 0.30588(14) 0.0327(6) Uani 1 1 d . . .
H20A H -0.0728 0.9795 0.2636 0.039 Uiso 1 1 calc R . .
C21 C -0.1572(3) 0.94741(17) 0.35157(16) 0.0404(7) Uani 1 1 d . . .
H21A H -0.2448 0.9646 0.3347 0.048 Uiso 1 1 calc R . .
C22 C -0.1395(3) 0.91648(18) 0.41451(16) 0.0423(7) Uani 1 1 d . . .
H22A H -0.2077 0.9105 0.4426 0.051 Uiso 1 1 calc R . .
C23 C -0.0117(3) 0.89627(18) 0.42987(14) 0.0395(7) Uani 1 1 d . . .
H23A H 0.0134 0.8747 0.4727 0.047 Uiso 1 1 calc R . .
C24 C 0.1014(3) 0.90479(15) 0.38358(12) 0.0277(5) Uani 1 1 d . . .
C25 C 0.2371(3) 0.88240(15) 0.40308(12) 0.0321(6) Uani 1 1 d . . .
C26 C 0.2698(4) 0.90758(19) 0.46590(15) 0.0486(8) Uani 1 1 d . . .
H26A H 0.2095 0.9353 0.4923 0.058 Uiso 1 1 calc R . .
C27 C 0.3947(4) 0.8892(2) 0.48576(18) 0.0667(12) Uani 1 1 d . . .
H27A H 0.4269 0.9052 0.5290 0.080 Uiso 1 1 calc R . .
C28 C 0.4901(4) 0.8441(2) 0.4442(2) 0.0668(12) Uani 1 1 d . . .
H28A H 0.5778 0.8323 0.4637 0.080 Uiso 1 1 calc R . .
C29 C 0.4613(3) 0.8190(2) 0.38138(17) 0.0486(8) Uani 1 1 d . . .
H29A H 0.5232 0.7911 0.3559 0.058 Uiso 1 1 calc R . .
C30 C 0.3345(3) 0.83826(15) 0.35957(13) 0.0337(6) Uani 1 1 d . . .
N1 N 0.2450(2) 1.12820(13) 0.27476(11) 0.0320(5) Uani 1 1 d . . .
N2 N 0.1361(2) 1.11681(13) 0.19014(11) 0.0325(5) Uani 1 1 d . . .
N3 N 0.4352(2) 0.93621(13) 0.13047(11) 0.0301(5) Uani 1 1 d . . .
N4 N 0.2661(2) 0.85104(13) 0.11398(10) 0.0321(5) Uani 1 1 d . . .

loop_
_atom_site_aniso_label
_atom_site_aniso_U_11
_atom_site_aniso_U_22
_atom_site_aniso_U_33
_atom_site_aniso_U_23
_atom_site_aniso_U_13
_atom_site_aniso_U_12
S1 0.0514(4) 0.0277(3) 0.0285(4) 0.0031(2) 0.0006(3) 0.0146(3)
Ni1 0.02618(17) 0.01803(16) 0.0191(2) 0.00100(10) -0.00386(12) -0.00004(11)
C1 0.0247(11) 0.0229(11) 0.0237(14) 0.0040(9) -0.0045(10) -0.0011(9)
C2 0.072(2) 0.0175(12) 0.050(2) 0.0034(11) -0.0201(16) -0.0081(12)
C3 0.068(2) 0.0199(12) 0.052(2) 0.0091(11) -0.0234(17) -0.0003(12)
C4 0.0386(14) 0.0343(13) 0.0305(16) 0.0049(10) -0.0129(12) -0.0011(10)
C5 0.0384(16) 0.069(2) 0.060(2) 0.0070(16) -0.0198(15) 0.0021(15)
C6 0.0506(18) 0.075(2) 0.0371(19) 0.0091(15) -0.0153(15) 0.0037(16)
C7 0.0414(14) 0.0279(12) 0.0303(16) 0.0010(10) -0.0120(12) -0.0069(10)
C8 0.0643(19) 0.0474(16) 0.0328(18) -0.0043(12) -0.0066(15) -0.0030(14)
C9 0.0477(17) 0.066(2) 0.046(2) -0.0007(15) -0.0167(15) -0.0218(15)
C10 0.0320(12) 0.0221(11) 0.0230(14) 0.0014(9) -0.0074(11) 0.0002(9)
C11 0.0505(17) 0.0446(15) 0.0325(18) -0.0038(12) 0.0165(13) -0.0034(13)
C12 0.0669(19) 0.0418(15) 0.0268(17) -0.0084(11) 0.0043(14) -0.0051(14)
C13 0.0442(15) 0.0337(13) 0.0369(17) -0.0029(11) -0.0126(13) -0.0092(11)
C14 0.079(2) 0.057(2) 0.065(2) 0.0101(16) -0.045(2) -0.0227(17)
C15 0.0593(18) 0.0347(14) 0.053(2) -0.0020(12) -0.0118(15) -0.0128(13)
C16 0.0297(13) 0.0425(15) 0.0379(17) 0.0006(11) -0.0065(12) -0.0064(11)
C17 0.065(2) 0.0416(17) 0.090(3) 0.0222(16) -0.040(2) -0.0158(15)
C18 0.065(2) 0.062(2) 0.115(4) 0.034(2) -0.045(2) -0.0097(18)
C19 0.0310(12) 0.0156(10) 0.0277(14) -0.0021(8) -0.0016(10) -0.0031(9)
C20 0.0339(13) 0.0248(12) 0.0379(16) -0.0001(10) -0.0040(12) -0.0004(10)
C21 0.0310(13) 0.0329(13) 0.057(2) -0.0079(12) 0.0005(13) -0.0013(10)
C22 0.0434(16) 0.0382(14) 0.048(2) -0.0069(12) 0.0199(14) -0.0068(12)
C23 0.0579(18) 0.0328(13) 0.0276(16) -0.0031(10) 0.0032(13) -0.0055(12)
C24 0.0399(14) 0.0192(10) 0.0235(14) -0.0012(9) 0.0010(11) -0.0026(9)
C25 0.0460(15) 0.0222(11) 0.0256(15) 0.0060(9) -0.0077(12) -0.0064(10)
C26 0.072(2) 0.0373(14) 0.0326(18) 0.0063(11) -0.0150(16) -0.0112(14)
C27 0.083(3) 0.0561(19) 0.052(2) 0.0131(16) -0.037(2) -0.0242(19)
C28 0.057(2) 0.064(2) 0.071(3) 0.0300(18) -0.037(2) -0.0232(17)
C29 0.0403(16) 0.0451(16) 0.058(2) 0.0192(14) -0.0084(15) -0.0033(13)
C30 0.0385(14) 0.0227(11) 0.0373(17) 0.0108(10) -0.0086(12) -0.0046(10)
N1 0.0395(11) 0.0226(10) 0.0300(13) 0.0031(8) -0.0149(10) -0.0063(8)
N2 0.0380(12) 0.0242(10) 0.0312(13) 0.0047(8) -0.0152(10) -0.0007(8)
N3 0.0320(11) 0.0311(10) 0.0266(13) 0.0013(8) -0.0008(9) -0.0014(8)
N4 0.0402(12) 0.0295(10) 0.0248(13) -0.0031(8) -0.0045(10) -0.0056(9)

loop_
_atom_type_symbol
_atom_type_description
_atom_type_scat_dispersion_real
_atom_type_scat_dispersion_imag
_atom_type_scat_source
C C 0.0033 0.0016 'International Tables Vol C Tables 4.2.6.8 and 6.1.1.4'
H H 0.0000 0.0000 'International Tables Vol C Tables 4.2.6.8 and 6.1.1.4'
N N 0.0061 0.0033 'International Tables Vol C Tables 4.2.6.8 and 6.1.1.4'
S S 0.1246 0.1234 'International Tables Vol C Tables 4.2.6.8 and 6.1.1.4'
Ni Ni 0.3393 1.1124 'International Tables Vol C Tables 4.2.6.8 and 6.1.1.4'

loop_
_geom_angle_atom_site_label_1
_geom_angle_atom_site_label_2
_geom_angle_atom_site_label_3
_geom_angle
_geom_angle_site_symmetry_1
_geom_angle_site_symmetry_3
_geom_angle_publ_flag
C30 S1 Ni1 95.90(8) . . ?
C1 Ni1 C10 98.06(10) . . ?
C1 Ni1 C19 89.74(9) . . ?
C10 Ni1 C19 164.48(9) . . ?
C1 Ni1 S1 159.07(7) . . ?
C10 Ni1 S1 85.62(6) . . ?
C19 Ni1 S1 91.87(6) . . ?
N2 C1 N1 98.84(19) . . ?
N2 C1 Ni1 134.74(18) . . ?
N1 C1 Ni1 126.40(17) . . ?
C3 C2 N1 105.5(2) . . ?
C3 C2 H2A 127.3 . . ?
N1 C2 H2A 127.3 . . ?
C2 C3 N2 105.8(2) . . ?
C2 C3 H3A 127.1 . . ?
N2 C3 H3A 127.1 . . ?
N2 C4 C5 102.6(2) . . ?
N2 C4 C6 111.8(2) . . ?
C5 C4 C6 118.8(2) . . ?
N2 C4 H4A 107.7 . . ?
C5 C4 H4A 107.7 . . ?
C6 C4 H4A 107.7 . . ?
C4 C5 H5A 109.5 . . ?
C4 C5 H5B 109.5 . . ?
H5A C5 H5B 109.5 . . ?
C4 C5 H5C 109.5 . . ?
H5A C5 H5C 109.5 . . ?
H5B C5 H5C 109.5 . . ?
C4 C6 H6A 109.5 . . ?
C4 C6 H6B 109.5 . . ?
H6A C6 H6B 109.5 . . ?
C4 C6 H6C 109.5 . . ?
H6A C6 H6C 109.5 . . ?
H6B C6 H6C 109.5 . . ?
N1 C7 C9 103.7(2) . . ?
N1 C7 C8 110.8(2) . . ?
C9 C7 C8 119.5(2) . . ?
N1 C7 H7A 107.4 . . ?
C9 C7 H7A 107.4 . . ?
C8 C7 H7A 107.4 . . ?
C7 C8 H8A 109.5 . . ?
C7 C8 H8B 109.5 . . ?
H8A C8 H8B 109.5 . . ?
C7 C8 H8C 109.5 . . ?
H8A C8 H8C 109.5 . . ?
H8B C8 H8C 109.5 . . ?
C7 C9 H9A 109.5 . . ?
C7 C9 H9B 109.5 . . ?
H9A C9 H9B 109.5 . . ?
C7 C9 H9C 109.5 . . ?
H9A C9 H9C 109.5 . . ?
H9B C9 H9C 109.5 . . ?
N4 C10 N3 97.7(2) . . ?
N4 C10 Ni1 123.47(19) . . ?
N3 C10 Ni1 138.63(16) . . ?
C12 C11 N3 98.5(2) . . ?
C12 C11 H11A 130.7 . . ?
N3 C11 H11A 130.7 . . ?
C11 C12 N4 111.9(2) . . ?
C11 C12 H12A 124.0 . . ?
N4 C12 H12A 124.0 . . ?
C14 C13 C15 112.4(2) . . ?
C14 C13 N4 102.8(3) . . ?
C15 C13 N4 112.7(2) . . ?
C14 C13 H13A 109.5 . . ?
C15 C13 H13A 109.5 . . ?
N4 C13 H13A 109.5 . . ?
C13 C14 H14A 109.5 . . ?
C13 C14 H14B 109.5 . . ?
H14A C14 H14B 109.5 . . ?
C13 C14 H14C 109.5 . . ?
H14A C14 H14C 109.5 . . ?
H14B C14 H14C 109.5 . . ?
C13 C15 H15A 109.5 . . ?
C13 C15 H15B 109.5 . . ?
H15A C15 H15B 109.5 . . ?
C13 C15 H15C 109.5 . . ?
H15A C15 H15C 109.5 . . ?
H15B C15 H15C 109.5 . . ?
N3 C16 C18 106.5(3) . . ?
N3 C16 C17 115.0(2) . . ?
C18 C16 C17 109.1(3) . . ?
N3 C16 H16A 108.7 . . ?
C18 C16 H16A 108.7 . . ?
C17 C16 H16A 108.7 . . ?
C16 C17 H17A 109.5 . . ?
C16 C17 H17B 109.5 . . ?
H17A C17 H17B 109.5 . . ?
C16 C17 H17C 109.5 . . ?
H17A C17 H17C 109.5 . . ?
H17B C17 H17C 109.5 . . ?
C16 C18 H18A 109.5 . . ?
C16 C18 H18B 109.5 . . ?
H18A C18 H18B 109.5 . . ?
C16 C18 H18C 109.5 . . ?
H18A C18 H18C 109.5 . . ?
H18B C18 H18C 109.5 . . ?
C20 C19 C24 105.8(2) . . ?
C20 C19 Ni1 121.82(19) . . ?
C24 C19 Ni1 131.83(18) . . ?
C19 C20 C21 127.7(2) . . ?
C19 C20 H20A 116.1 . . ?
C21 C20 H20A 116.1 . . ?
C22 C21 C20 125.3(3) . . ?
C22 C21 H21A 117.3 . . ?
C20 C21 H21A 117.3 . . ?
C23 C22 C21 109.1(3) . . ?
C23 C22 H22A 125.5 . . ?
C21 C22 H22A 125.5 . . ?
C22 C23 C24 125.9(3) . . ?
C22 C23 H23A 117.1 . . ?
C24 C23 H23A 117.1 . . ?
C19 C24 C25 110.6(2) . . ?
C19 C24 C23 126.2(2) . . ?
C25 C24 C23 123.2(2) . . ?
C26 C25 C24 109.9(3) . . ?
C26 C25 C30 124.4(3) . . ?
C24 C25 C30 125.7(2) . . ?
C27 C26 C25 112.0(3) . . ?
C27 C26 H26A 124.0 . . ?
C25 C26 H26A 124.0 . . ?
C26 C27 C28 124.1(3) . . ?
C26 C27 H27A 118.0 . . ?
C28 C27 H27A 118.0 . . ?
C29 C28 C27 125.5(3) . . ?
C29 C28 H28A 117.3 . . ?
C27 C28 H28A 117.3 . . ?
C30 C29 C28 111.6(3) . . ?
C30 C29 H29A 124.2 . . ?
C28 C29 H29A 124.2 . . ?
C29 C30 C25 122.3(3) . . ?
C29 C30 S1 108.5(2) . . ?
C25 C30 S1 129.20(18) . . ?
C1 N1 C7 120.7(2) . . ?
C1 N1 C2 115.2(2) . . ?
C7 N1 C2 124.1(2) . . ?
C1 N2 C4 120.3(2) . . ?
C1 N2 C3 114.7(2) . . ?
C4 N2 C3 124.8(2) . . ?
C16 N3 C11 120.7(2) . . ?
C16 N3 C10 119.9(2) . . ?
C11 N3 C10 119.3(2) . . ?
C10 N4 C13 116.0(2) . . ?
C10 N4 C12 112.5(2) . . ?
C13 N4 C12 131.5(2) . . ?

loop_
_geom_bond_atom_site_label_1
_geom_bond_atom_site_label_2
_geom_bond_distance
_geom_bond_site_symmetry_2
_geom_bond_publ_flag
S1 C30 1.708(3) . ?
S1 Ni1 2.1410(6) . ?
Ni1 C1 1.891(2) . ?
Ni1 C10 2.093(3) . ?
Ni1 C19 2.130(3) . ?
C1 N2 1.277(3) . ?
C1 N1 1.297(3) . ?
C2 C3 1.214(4) . ?
C2 N1 1.366(3) . ?
C2 H2A 0.9400 . ?
C3 N2 1.386(3) . ?
C3 H3A 0.9400 . ?
C4 N2 1.371(3) . ?
C4 C5 1.509(4) . ?
C4 C6 1.663(5) . ?
C4 H4A 0.9900 . ?
C5 H5A 0.9700 . ?
C5 H5B 0.9700 . ?
C5 H5C 0.9700 . ?
C6 H6A 0.9700 . ?
C6 H6B 0.9700 . ?
C6 H6C 0.9700 . ?
C7 N1 1.352(3) . ?
C7 C9 1.560(4) . ?
C7 C8 1.639(4) . ?
C7 H7A 0.9900 . ?
C8 H8A 0.9700 . ?
C8 H8B 0.9700 . ?
C8 H8C 0.9700 . ?
C9 H9A 0.9700 . ?
C9 H9B 0.9700 . ?
C9 H9C 0.9700 . ?
C10 N4 1.302(3) . ?
C10 N3 1.466(3) . ?
C11 C12 1.305(4) . ?
C11 N3 1.437(4) . ?
C11 H11A 0.9400 . ?
C12 N4 1.521(4) . ?
C12 H12A 0.9400 . ?
C13 C14 1.396(4) . ?
C13 C15 1.508(4) . ?
C13 N4 1.521(3) . ?
C13 H13A 0.9900 . ?
C14 H14A 0.9700 . ?
C14 H14B 0.9700 . ?
C14 H14C 0.9700 . ?
C15 H15A 0.9700 . ?
C15 H15B 0.9700 . ?
C15 H15C 0.9700 . ?
C16 N3 1.384(3) . ?
C16 C18 1.414(4) . ?
C16 C17 1.562(4) . ?
C16 H16A 0.9900 . ?
C17 H17A 0.9700 . ?
C17 H17B 0.9700 . ?
C17 H17C 0.9700 . ?
C18 H18A 0.9700 . ?
C18 H18B 0.9700 . ?
C18 H18C 0.9700 . ?
C19 C20 1.354(3) . ?
C19 C24 1.385(3) . ?
C20 C21 1.529(4) . ?
C20 H20A 0.9400 . ?
C21 C22 1.358(4) . ?
C21 H21A 0.9400 . ?
C22 C23 1.315(4) . ?
C22 H22A 0.9400 . ?
C23 C24 1.553(4) . ?
C23 H23A 0.9400 . ?
C24 C25 1.410(3) . ?
C25 C26 1.344(4) . ?
C25 C30 1.525(4) . ?
C26 C27 1.298(5) . ?
C26 H26A 0.9400 . ?
C27 C28 1.491(6) . ?
C27 H27A 0.9400 . ?
C28 C29 1.338(5) . ?
C28 H28A 0.9400 . ?
C29 C30 1.328(4) . ?
C29 H29A 0.9400 . ?
